data_2238369
loop_
_publ_author_name
'Kazhdan, Daniel'
'Rozenel, Sergio S.'

_publ_section_title
;
 (2,2'-Bipyridyl-\k^2^<i>N</i>,<i>N</i>')bis(\h^5^-pentamethylcyclopentadienyl)barium
;
_journal_coeditor_code HP2057
_journal_issue 8
_journal_name_full 'Acta Crystallographica Section E'
_journal_page_first m429
_journal_paper_doi 10.1107/S1600536813017170
_journal_volume 69
_journal_year 2013
_chemical_formula_iupac '[Ba (C10 H15)2 (C10 H8 N2)]'
_chemical_formula_moiety 'C10 H8 N2, 2(C10 H15), Ba'
_chemical_formula_sum 'C30 H38 Ba N2'
_chemical_formula_weight 563.96
_chemical_name_systematic (2,2'-Bipyridyl-\k^2^<i>N</i>,<i>N</i>')bis(\h^5^-pentamethylcyclopentadienyl)barium
_space_group_IT_number 61
_symmetry_cell_setting orthorhombic
_symmetry_space_group_name_Hall '-P 2ac 2ab'
_symmetry_space_group_name_H-M 'P b c a'
_atom_sites_solution_hydrogens geom
_atom_sites_solution_primary direct
_atom_sites_solution_secondary difmap
_cell_angle_alpha 90.00
_cell_angle_beta 90.00
_cell_angle_gamma 90.00
_cell_formula_units_Z 8
_cell_length_a 15.551(7)
_cell_length_b 17.022(7)
_cell_length_c 20.865(9)
_cell_measurement_reflns_used 5551
_cell_measurement_temperature 173(2)
_cell_measurement_theta_max 26.34
_cell_measurement_theta_min 3.36
_cell_volume 5523(4)
_computing_cell_refinement 'SAINT (Bruker, 2009)'
_computing_data_collection 'APEX2 (Bruker, 2009)'
_computing_data_reduction 'SAINT (Bruker, 2009)'
_computing_molecular_graphics 'ORTEP-32 (Farrugia, 2012)'
_computing_publication_material 'WinGX (Farrugia, 2012)'
_computing_structure_refinement 'SHELXL97 (Sheldrick, 2008)'
_computing_structure_solution 'SIR97 (Altomare <i>et al.</i>, 1999)'
_diffrn_ambient_temperature 173(2)
_diffrn_detector_area_resol_mean 8.192
_diffrn_measured_fraction_theta_full 0.990
_diffrn_measured_fraction_theta_max 0.983
_diffrn_measurement_device_type 'Bruker SMART 1000 CCD'
_diffrn_measurement_method '\f and \w scans'
_diffrn_radiation_monochromator graphite
_diffrn_radiation_source 'fine-focus sealed tube'
_diffrn_radiation_type MoK\a
_diffrn_radiation_wavelength 0.71073
_diffrn_reflns_av_R_equivalents 0.0314
_diffrn_reflns_av_sigmaI/netI 0.0234
_diffrn_reflns_limit_h_max 18
_diffrn_reflns_limit_h_min -18
_diffrn_reflns_limit_k_max 20
_diffrn_reflns_limit_k_min -20
_diffrn_reflns_limit_l_max 24
_diffrn_reflns_limit_l_min -17
_diffrn_reflns_number 23745
_diffrn_reflns_theta_full 25.00
_diffrn_reflns_theta_max 25.45
_diffrn_reflns_theta_min 2.90
_exptl_absorpt_coefficient_mu 1.457
_exptl_absorpt_correction_T_max 0.8446
_exptl_absorpt_correction_T_min 0.7795
_exptl_absorpt_correction_type multi-scan
_exptl_absorpt_process_details '(SADABS; Bruker, 2009)'
_exptl_crystal_colour red
_exptl_crystal_density_diffrn 1.356
_exptl_crystal_density_method 'not measured'
_exptl_crystal_description block
_exptl_crystal_F_000 2304
_exptl_crystal_size_max 0.18
_exptl_crystal_size_mid 0.15
_exptl_crystal_size_min 0.12
_refine_diff_density_max 0.864
_refine_diff_density_min -0.530
_refine_ls_extinction_method none
_refine_ls_goodness_of_fit_ref 1.067
_refine_ls_hydrogen_treatment constr
_refine_ls_matrix_type full
_refine_ls_number_parameters 308
_refine_ls_number_reflns 5034
_refine_ls_number_restraints 0
_refine_ls_restrained_S_all 1.067
_refine_ls_R_factor_all 0.0386
_refine_ls_R_factor_gt 0.0275
_refine_ls_shift/su_max 0.010
_refine_ls_shift/su_mean 0.000
_refine_ls_structure_factor_coef Fsqd
_refine_ls_weighting_details 'calc w=1/[\s^2^(Fo^2^)+(0.0287P)^2^+6.1469P] where P=(Fo^2^+2Fc^2^)/3'
_refine_ls_weighting_scheme calc
_refine_ls_wR_factor_gt 0.0650
_refine_ls_wR_factor_ref 0.0708
_reflns_number_gt 3985
_reflns_number_total 5034
_reflns_threshold_expression I>2\s(I)
_cod_data_source_file hp2057.cif
_cod_data_source_block I
_cod_depositor_comments
;
 Marking atoms 'CT01' and 'CT02' as dummy atoms.

 Antanas Vaitkus,
 2017-02-20
;
_cod_database_code 2238369
_cod_database_fobs_code 2238369

loop_
_symmetry_equiv_pos_as_xyz
'x, y, z'
'-x+1/2, -y, z+1/2'
'x+1/2, -y+1/2, -z'
'-x, y+1/2, -z+1/2'
'-x, -y, -z'
'x-1/2, y, -z-1/2'
'-x-1/2, y-1/2, z'
'x, -y-1/2, z-1/2'

loop_
_atom_site_type_symbol
_atom_site_label
_atom_site_fract_x
_atom_site_fract_y
_atom_site_fract_z
_atom_site_U_iso_or_equiv
_atom_site_adp_type
_atom_site_calc_flag
_atom_site_refinement_flags
_atom_site_occupancy
_atom_site_symmetry_multiplicity
C C1 0.4978(2) 0.30885(18) 0.22445(15) 0.0418(8) Uani d . 1 1
C C2 0.5648(2) 0.36266(18) 0.23698(15) 0.0417(8) Uani d . 1 1
C C3 0.5635(2) 0.42066(17) 0.18837(16) 0.0409(7) Uani d . 1 1
C C4 0.4960(2) 0.40159(19) 0.14601(15) 0.0407(7) Uani d . 1 1
C C5 0.4554(2) 0.33260(19) 0.16825(16) 0.0419(8) Uani d . 1 1
C C6 0.78796(18) 0.24407(16) 0.04669(14) 0.0317(6) Uani d . 1 1
C C7 0.79262(18) 0.32616(16) 0.05867(14) 0.0333(7) Uani d . 1 1
C C8 0.72765(19) 0.36359(16) 0.02191(14) 0.0326(6) Uani d . 1 1
C C9 0.68230(19) 0.30502(17) -0.01217(14) 0.0327(6) Uani d . 1 1
C C10 0.71974(19) 0.23139(15) 0.00309(14) 0.0311(6) Uani d . 1 1
C C11 0.4747(3) 0.2379(2) 0.26515(18) 0.0642(11) Uani d . 1 1
H H11A 0.4251 0.2506 0.2922 0.096 Uiso calc R 1 1
H H11B 0.5237 0.2238 0.2923 0.096 Uiso calc R 1 1
H H11C 0.4603 0.1936 0.2372 0.096 Uiso calc R 1 1
C C12 0.6305(3) 0.3565(3) 0.28959(19) 0.0721(13) Uani d . 1 1
H H12A 0.6752 0.3190 0.2771 0.108 Uiso calc R 1 1
H H12B 0.6025 0.3385 0.3290 0.108 Uiso calc R 1 1
H H12C 0.6565 0.4082 0.2970 0.108 Uiso calc R 1 1
C C13 0.6215(3) 0.4914(2) 0.1844(2) 0.0668(11) Uani d . 1 1
H H13A 0.6078 0.5277 0.2193 0.100 Uiso calc R 1 1
H H13B 0.6128 0.5178 0.1431 0.100 Uiso calc R 1 1
H H13C 0.6815 0.4746 0.1881 0.100 Uiso calc R 1 1
C C14 0.4690(3) 0.4481(2) 0.08722(18) 0.0653(11) Uani d . 1 1
H H14A 0.4891 0.4211 0.0485 0.098 Uiso calc R 1 1
H H14B 0.4943 0.5007 0.0891 0.098 Uiso calc R 1 1
H H14C 0.4062 0.4523 0.0861 0.098 Uiso calc R 1 1
C C15 0.3765(2) 0.2935(3) 0.1398(2) 0.0687(12) Uani d . 1 1
H H15A 0.3246 0.3175 0.1579 0.103 Uiso calc R 1 1
H H15B 0.3773 0.2373 0.1500 0.103 Uiso calc R 1 1
H H15C 0.3767 0.3005 0.0932 0.103 Uiso calc R 1 1
C C16 0.8454(2) 0.1815(2) 0.07456(17) 0.0470(8) Uani d . 1 1
H H16A 0.8167 0.1569 0.1113 0.071 Uiso calc R 1 1
H H16B 0.8996 0.2052 0.0886 0.071 Uiso calc R 1 1
H H16C 0.8571 0.1415 0.0419 0.071 Uiso calc R 1 1
C C17 0.8543(2) 0.3654(2) 0.10407(18) 0.0520(9) Uani d . 1 1
H H17A 0.8380 0.3531 0.1483 0.078 Uiso calc R 1 1
H H17B 0.8523 0.4224 0.0976 0.078 Uiso calc R 1 1
H H17C 0.9127 0.3463 0.0959 0.078 Uiso calc R 1 1
C C18 0.7119(2) 0.45083(16) 0.01636(18) 0.0479(8) Uani d . 1 1
H H18A 0.7287 0.4688 -0.0265 0.072 Uiso calc R 1 1
H H18B 0.7461 0.4786 0.0487 0.072 Uiso calc R 1 1
H H18C 0.6507 0.4618 0.0232 0.072 Uiso calc R 1 1
C C19 0.6090(2) 0.3185(2) -0.05808(17) 0.0504(9) Uani d . 1 1
H H19A 0.5807 0.3683 -0.0478 0.076 Uiso calc R 1 1
H H19B 0.5675 0.2754 -0.0543 0.076 Uiso calc R 1 1
H H19C 0.6312 0.3204 -0.1020 0.076 Uiso calc R 1 1
C C20 0.6929(2) 0.15298(18) -0.02421(16) 0.0457(8) Uani d . 1 1
H H20A 0.7320 0.1383 -0.0591 0.069 Uiso calc R 1 1
H H20B 0.6341 0.1567 -0.0408 0.069 Uiso calc R 1 1
H H20C 0.6952 0.1130 0.0095 0.069 Uiso calc R 1 1
C C21 0.7247(2) 0.14929(18) 0.25075(18) 0.0475(8) Uani d . 1 1
H H21 0.7620 0.1935 0.2506 0.057 Uiso calc R 1 1
C C22 0.7349(2) 0.0947(2) 0.29891(17) 0.0529(9) Uani d . 1 1
H H22 0.7768 0.1016 0.3316 0.063 Uiso calc R 1 1
C C23 0.6819(2) 0.0298(2) 0.29790(17) 0.0540(9) Uani d . 1 1
H H23 0.6875 -0.0097 0.3298 0.065 Uiso calc R 1 1
C C24 0.62104(19) 0.02243(19) 0.25046(16) 0.0426(8) Uani d . 1 1
H H24 0.5843 -0.0221 0.2494 0.051 Uiso calc R 1 1
C C25 0.61375(18) 0.08083(16) 0.20406(14) 0.0312(6) Uani d . 1 1
C C26 0.54750(18) 0.07718(15) 0.15242(14) 0.0298(6) Uani d . 1 1
C C27 0.4904(2) 0.01508(18) 0.14691(16) 0.0420(8) Uani d . 1 1
H H27 0.4932 -0.0278 0.1760 0.050 Uiso calc R 1 1
C C28 0.4295(2) 0.0158(2) 0.09888(18) 0.0526(9) Uani d . 1 1
H H28 0.3904 -0.0267 0.0945 0.063 Uiso calc R 1 1
C C29 0.4257(2) 0.0782(2) 0.05747(17) 0.0541(9) Uani d . 1 1
H H29 0.3841 0.0802 0.0242 0.065 Uiso calc R 1 1
C C30 0.4842(2) 0.1377(2) 0.06586(17) 0.0516(9) Uani d . 1 1
H H30 0.4819 0.1811 0.0373 0.062 Uiso calc R 1 1
. CT01 0.7420 0.2940 0.0236 0.010 Uiso dum P . .
. CT02 0.5155 0.3653 0.1928 0.010 Uiso dum P . .
N N1 0.66595(16) 0.14438(13) 0.20414(13) 0.0372(6) Uani d . 1 1
N N2 0.54426(17) 0.13841(14) 0.11168(12) 0.0404(6) Uani d . 1 1
Ba Ba1 0.633367(11) 0.280277(9) 0.125109(8) 0.03061(7) Uani d . 1 1

loop_
_atom_site_aniso_label
_atom_site_aniso_U_11
_atom_site_aniso_U_22
_atom_site_aniso_U_33
_atom_site_aniso_U_12
_atom_site_aniso_U_13
_atom_site_aniso_U_23
C1 0.047(2) 0.0410(17) 0.0373(18) 0.0105(15) 0.0158(15) 0.0015(14)
C2 0.051(2) 0.0445(17) 0.0300(17) 0.0157(15) -0.0014(14) -0.0079(14)
C3 0.0455(19) 0.0339(16) 0.0433(19) 0.0075(13) 0.0039(15) -0.0039(13)
C4 0.0402(19) 0.0460(18) 0.0359(17) 0.0180(14) 0.0048(14) 0.0030(14)
C5 0.0315(17) 0.0503(19) 0.0438(19) 0.0073(14) 0.0071(14) -0.0022(15)
C6 0.0295(16) 0.0305(14) 0.0351(17) 0.0027(11) 0.0058(13) 0.0011(12)
C7 0.0294(16) 0.0341(16) 0.0363(16) -0.0059(12) 0.0038(13) 0.0040(12)
C8 0.0343(16) 0.0278(14) 0.0355(16) -0.0017(12) 0.0065(13) 0.0078(12)
C9 0.0337(17) 0.0328(15) 0.0314(16) -0.0006(12) 0.0001(13) 0.0067(12)
C10 0.0369(17) 0.0281(15) 0.0282(15) -0.0020(12) 0.0046(13) -0.0021(11)
C11 0.082(3) 0.057(2) 0.054(2) 0.013(2) 0.036(2) 0.0120(18)
C12 0.091(3) 0.075(3) 0.051(2) 0.034(2) -0.027(2) -0.023(2)
C13 0.073(3) 0.045(2) 0.083(3) -0.0079(18) 0.006(2) -0.016(2)
C14 0.072(3) 0.075(3) 0.049(2) 0.034(2) 0.005(2) 0.017(2)
C15 0.032(2) 0.088(3) 0.086(3) -0.0001(18) 0.0002(19) -0.008(2)
C16 0.044(2) 0.0462(19) 0.051(2) 0.0145(15) 0.0002(16) 0.0049(16)
C17 0.049(2) 0.053(2) 0.054(2) -0.0131(16) -0.0090(17) -0.0005(17)
C18 0.051(2) 0.0289(16) 0.064(2) -0.0023(14) 0.0065(18) 0.0097(15)
C19 0.052(2) 0.053(2) 0.047(2) 0.0005(16) -0.0112(17) 0.0110(16)
C20 0.059(2) 0.0347(17) 0.0432(19) -0.0018(15) 0.0013(16) -0.0104(14)
C21 0.0352(18) 0.0417(18) 0.066(2) -0.0017(14) -0.0103(17) -0.0020(16)
C22 0.040(2) 0.067(2) 0.052(2) 0.0073(17) -0.0116(17) 0.0016(18)
C23 0.049(2) 0.062(2) 0.051(2) 0.0083(18) 0.0001(18) 0.0205(18)
C24 0.0371(18) 0.0413(18) 0.049(2) -0.0010(13) 0.0009(15) 0.0110(15)
C25 0.0272(15) 0.0309(15) 0.0355(16) 0.0026(11) 0.0062(12) 0.0004(12)
C26 0.0285(15) 0.0265(14) 0.0344(16) 0.0010(11) 0.0050(12) -0.0004(12)
C27 0.045(2) 0.0350(17) 0.0456(19) -0.0072(14) -0.0021(15) 0.0032(14)
C28 0.053(2) 0.049(2) 0.055(2) -0.0185(16) -0.0082(18) -0.0024(17)
C29 0.050(2) 0.068(2) 0.044(2) -0.0118(18) -0.0131(17) 0.0016(17)
C30 0.059(2) 0.049(2) 0.046(2) -0.0084(17) -0.0114(18) 0.0123(16)
N1 0.0302(14) 0.0326(13) 0.0487(16) -0.0001(10) -0.0022(12) 0.0021(11)
N2 0.0420(16) 0.0378(14) 0.0413(16) -0.0078(11) -0.0026(12) 0.0075(11)
Ba1 0.03427(11) 0.02186(10) 0.03571(11) -0.00059(6) 0.00936(7) 0.00253(7)

loop_
_atom_type_symbol
_atom_type_description
_atom_type_scat_dispersion_real
_atom_type_scat_dispersion_imag
_atom_type_scat_source
C C 0.0033 0.0016 'International Tables Vol C Tables 4.2.6.8 and 6.1.1.4'
H H 0.0000 0.0000 'International Tables Vol C Tables 4.2.6.8 and 6.1.1.4'
N N 0.0061 0.0033 'International Tables Vol C Tables 4.2.6.8 and 6.1.1.4'
Ba Ba -0.3244 2.2819 'International Tables Vol C Tables 4.2.6.8 and 6.1.1.4'

loop_
_geom_angle_atom_site_label_1
_geom_angle_atom_site_label_2
_geom_angle_atom_site_label_3
_geom_angle
CT02 C1 C5 54.32(19)
CT02 C1 C2 54.00(19)
C5 C1 C2 108.3(3)
CT02 C1 C11 179.3(3)
C5 C1 C11 125.7(3)
C2 C1 C11 125.9(3)
CT02 C1 Ba1 65.62(13)
C5 C1 Ba1 78.42(17)
C2 C1 Ba1 73.38(17)
C11 C1 Ba1 115.1(2)
CT02 C2 C1 53.84(19)
CT02 C2 C3 54.13(18)
C1 C2 C3 108.0(3)
CT02 C2 C12 176.4(3)
C1 C2 C12 126.3(3)
C3 C2 C12 125.6(3)
CT02 C2 Ba1 68.76(13)
C1 C2 Ba1 79.06(17)
C3 C2 Ba1 76.59(17)
C12 C2 Ba1 107.6(2)
CT02 C3 C4 53.69(19)
CT02 C3 C2 53.76(19)
C4 C3 C2 107.5(3)
CT02 C3 C13 178.1(3)
C4 C3 C13 126.5(3)
C2 C3 C13 126.0(3)
CT02 C3 Ba1 68.13(13)
C4 C3 Ba1 78.84(17)
C2 C3 Ba1 75.46(17)
C13 C3 Ba1 113.8(2)
CT02 C4 C3 54.40(18)
CT02 C4 C5 54.15(19)
C3 C4 C5 108.5(3)
CT02 C4 C14 178.6(3)
C3 C4 C14 126.3(3)
C5 C4 C14 125.1(3)
CT02 C4 Ba1 65.31(13)
C3 C4 Ba1 73.74(17)
C5 C4 Ba1 78.08(17)
C14 C4 Ba1 116.0(2)
CT02 C5 C1 54.03(19)
CT02 C5 C4 53.69(19)
C1 C5 C4 107.7(3)
CT02 C5 C15 176.9(3)
C1 C5 C15 125.4(3)
C4 C5 C15 126.7(3)
CT02 C5 Ba1 63.57(13)
C1 C5 Ba1 74.70(17)
C4 C5 Ba1 74.93(17)
C15 C5 Ba1 119.4(2)
CT01 C6 C10 53.77(16)
CT01 C6 C7 53.77(17)
C10 C6 C7 107.5(2)
CT01 C6 C16 179.3(3)
C10 C6 C16 125.8(3)
C7 C6 C16 126.7(3)
CT01 C6 Ba1 66.17(12)
C10 C6 Ba1 77.23(17)
C7 C6 Ba1 74.97(16)
C16 C6 Ba1 114.4(2)
CT01 C7 C8 53.93(17)
CT01 C7 C6 54.13(16)
C8 C7 C6 108.1(2)
CT01 C7 C17 178.3(3)
C8 C7 C17 126.5(3)
C6 C7 C17 125.4(3)
CT01 C7 Ba1 67.43(12)
C8 C7 Ba1 76.98(16)
C6 C7 Ba1 77.24(16)
C17 C7 Ba1 111.0(2)
CT01 C8 C9 54.18(16)
CT01 C8 C7 53.90(16)
C9 C8 C7 108.1(2)
CT01 C8 C18 177.0(3)
C9 C8 C18 125.1(3)
C7 C8 C18 126.8(3)
CT01 C8 Ba1 66.46(12)
C9 C8 Ba1 77.37(16)
C7 C8 Ba1 75.23(16)
C18 C8 Ba1 116.5(2)
CT01 C9 C8 54.09(16)
CT01 C9 C10 53.71(16)
C8 C9 C10 107.8(3)
CT01 C9 C19 178.8(3)
C8 C9 C19 126.2(3)
C10 C9 C19 126.0(3)
CT01 C9 Ba1 65.26(12)
C8 C9 Ba1 75.20(16)
C10 C9 Ba1 76.42(16)
C19 C9 Ba1 116.0(2)
CT01 C10 C6 54.41(16)
CT01 C10 C9 54.11(16)
C6 C10 C9 108.5(2)
CT01 C10 C20 178.6(3)
C6 C10 C20 125.8(3)
C9 C10 C20 125.7(3)
CT01 C10 Ba1 65.13(12)
C6 C10 Ba1 75.36(16)
C9 C10 Ba1 76.19(16)
C20 C10 Ba1 116.24(19)
C1 C11 H11A 109.5
C1 C11 H11B 109.5
H11A C11 H11B 109.5
C1 C11 H11C 109.5
H11A C11 H11C 109.5
H11B C11 H11C 109.5
C2 C12 H12A 109.5
C2 C12 H12B 109.5
H12A C12 H12B 109.5
C2 C12 H12C 109.5
H12A C12 H12C 109.5
H12B C12 H12C 109.5
C3 C13 H13A 109.5
C3 C13 H13B 109.5
H13A C13 H13B 109.5
C3 C13 H13C 109.5
H13A C13 H13C 109.5
H13B C13 H13C 109.5
C4 C14 H14A 109.5
C4 C14 H14B 109.5
H14A C14 H14B 109.5
C4 C14 H14C 109.5
H14A C14 H14C 109.5
H14B C14 H14C 109.5
C5 C15 H15A 109.5
C5 C15 H15B 109.5
H15A C15 H15B 109.5
C5 C15 H15C 109.5
H15A C15 H15C 109.5
H15B C15 H15C 109.5
C6 C16 H16A 109.5
C6 C16 H16B 109.5
H16A C16 H16B 109.5
C6 C16 H16C 109.5
H16A C16 H16C 109.5
H16B C16 H16C 109.5
C7 C17 H17A 109.5
C7 C17 H17B 109.5
H17A C17 H17B 109.5
C7 C17 H17C 109.5
H17A C17 H17C 109.5
H17B C17 H17C 109.5
C8 C18 H18A 109.5
C8 C18 H18B 109.5
H18A C18 H18B 109.5
C8 C18 H18C 109.5
H18A C18 H18C 109.5
H18B C18 H18C 109.5
C9 C19 H19A 109.5
C9 C19 H19B 109.5
H19A C19 H19B 109.5
C9 C19 H19C 109.5
H19A C19 H19C 109.5
H19B C19 H19C 109.5
C10 C20 H20A 109.5
C10 C20 H20B 109.5
H20A C20 H20B 109.5
C10 C20 H20C 109.5
H20A C20 H20C 109.5
H20B C20 H20C 109.5
N1 C21 C22 124.6(3)
N1 C21 H21 117.7
C22 C21 H21 117.7
C21 C22 C23 117.4(3)
C21 C22 H22 121.3
C23 C22 H22 121.3
C24 C23 C22 119.7(3)
C24 C23 H23 120.2
C22 C23 H23 120.2
C23 C24 C25 119.4(3)
C23 C24 H24 120.3
C25 C24 H24 120.3
N1 C25 C24 121.4(3)
N1 C25 C26 116.7(2)
C24 C25 C26 121.9(3)
N2 C26 C27 121.0(3)
N2 C26 C25 116.7(2)
C27 C26 C25 122.3(3)
C28 C27 C26 119.6(3)
C28 C27 H27 120.2
C26 C27 H27 120.2
C29 C28 C27 119.7(3)
C29 C28 H28 120.1
C27 C28 H28 120.1
C28 C29 C30 117.5(3)
C28 C29 H29 121.2
C30 C29 H29 121.2
N2 C30 C29 124.1(3)
N2 C30 H30 117.9
C29 C30 H30 117.9
C10 CT01 C7 143.9(2)
C10 CT01 C8 143.9(2)
C7 CT01 C8 72.17(19)
C10 CT01 C9 72.19(19)
C7 CT01 C9 143.89(19)
C8 CT01 C9 71.73(19)
C10 CT01 C6 71.8(2)
C7 CT01 C6 72.1(2)
C8 CT01 C6 144.3(2)
C9 CT01 C6 144.00(19)
C10 CT01 Ba1 91.25(14)
C7 CT01 Ba1 88.42(14)
C8 CT01 Ba1 89.57(13)
C9 CT01 Ba1 90.97(14)
C6 CT01 Ba1 89.80(14)
C4 CT02 C1 143.8(2)
C4 CT02 C2 144.0(2)
C1 CT02 C2 72.2(2)
C4 CT02 C5 72.2(2)
C1 CT02 C5 71.7(2)
C2 CT02 C5 143.8(2)
C4 CT02 C3 71.9(2)
C1 CT02 C3 144.3(2)
C2 CT02 C3 72.1(2)
C5 CT02 C3 144.1(2)
C4 CT02 Ba1 91.25(14)
C1 CT02 Ba1 90.83(14)
C2 CT02 Ba1 87.05(14)
C5 CT02 Ba1 93.21(14)
C3 CT02 Ba1 87.67(15)
C21 N1 C25 117.5(3)
C21 N1 Ba1 119.04(19)
C25 N1 Ba1 122.35(19)
C30 N2 C26 118.1(3)
C30 N2 Ba1 115.2(2)
C26 N2 Ba1 125.91(19)
CT01 Ba1 CT02 140.781(16)
CT01 Ba1 N2 107.71(6)
CT02 Ba1 N2 100.18(6)
CT01 Ba1 N1 113.88(5)
CT02 Ba1 N1 104.31(6)
N2 Ba1 N1 56.80(8)
CT01 Ba1 C2 143.78(7)
CT02 Ba1 C2 24.19(6)
N2 Ba1 C2 108.26(9)
N1 Ba1 C2 89.56(8)
CT01 Ba1 C3 120.64(7)
CT02 Ba1 C3 24.20(6)
N2 Ba1 C3 124.30(9)
N1 Ba1 C3 117.40(9)
C2 Ba1 C3 27.95(8)
CT01 Ba1 C7 24.15(6)
CT02 Ba1 C7 131.92(6)
N2 Ba1 C7 126.76(8)
N1 Ba1 C7 109.51(8)
C2 Ba1 C7 123.73(9)
C3 Ba1 C7 107.88(9)
CT01 Ba1 C8 23.98(5)
CT02 Ba1 C8 117.02(6)
N2 Ba1 C8 125.78(8)
N1 Ba1 C8 135.34(8)
C2 Ba1 C8 122.03(9)
C3 Ba1 C8 96.90(9)
C7 Ba1 C8 27.79(8)
CT01 Ba1 C6 24.03(6)
CT02 Ba1 C6 159.71(6)
N2 Ba1 C6 99.58(8)
N1 Ba1 C6 90.36(8)
C2 Ba1 C6 146.46(9)
C3 Ba1 C6 135.65(9)
C7 Ba1 C6 27.80(8)
C8 Ba1 C6 45.56(8)
CT01 Ba1 C9 23.77(6)
CT02 Ba1 C9 126.26(6)
N2 Ba1 C9 98.71(8)
N1 Ba1 C9 127.95(8)
C2 Ba1 C9 142.09(8)
C3 Ba1 C9 114.17(9)
C7 Ba1 C9 45.43(8)
C8 Ba1 C9 27.43(8)
C6 Ba1 C9 45.33(8)
CT01 Ba1 C1 164.15(6)
CT02 Ba1 C1 23.56(6)
N2 Ba1 C1 82.01(9)
N1 Ba1 C1 81.86(8)
C2 Ba1 C1 27.56(9)
C3 Ba1 C1 45.32(9)
C7 Ba1 C1 151.01(9)
C8 Ba1 C1 140.57(8)
C6 Ba1 C1 169.57(9)
C9 Ba1 C1 144.88(8)
CT01 Ba1 C10 23.62(5)
CT02 Ba1 C10 152.63(6)
N2 Ba1 C10 84.10(8)
N1 Ba1 C10 100.61(8)
C2 Ba1 C10 167.11(8)
C3 Ba1 C10 140.66(8)
C7 Ba1 C10 45.28(8)
C8 Ba1 C10 45.12(8)
C6 Ba1 C10 27.40(8)
C9 Ba1 C10 27.39(8)
C1 Ba1 C10 161.50(9)

loop_
_geom_bond_atom_site_label_1
_geom_bond_atom_site_label_2
_geom_bond_distance
C1 CT02 1.197(3)
C1 C5 1.404(4)
C1 C2 1.412(5)
C1 C11 1.519(4)
C1 Ba1 2.996(3)
C2 CT02 1.200(3)
C2 C3 1.416(4)
C2 C12 1.502(5)
C2 Ba1 2.924(3)
C3 CT02 1.206(3)
C3 C4 1.409(5)
C3 C13 1.506(5)
C3 Ba1 2.938(3)
C4 CT02 1.195(3)
C4 C5 1.412(5)
C4 C14 1.519(4)
C4 Ba1 3.003(3)
C5 CT02 1.202(3)
C5 C15 1.517(5)
C5 Ba1 3.043(3)
C6 CT01 1.210(3)
C6 C10 1.414(4)
C6 C7 1.421(4)
C6 C16 1.507(4)
C6 Ba1 2.973(3)
C7 CT01 1.205(3)
C7 C8 1.419(4)
C7 C17 1.504(4)
C7 Ba1 2.944(3)
C8 CT01 1.205(3)
C8 C9 1.413(4)
C8 C18 1.509(4)
C8 Ba1 2.966(3)
C9 CT01 1.207(3)
C9 C10 1.418(4)
C9 C19 1.506(4)
C9 Ba1 2.994(3)
C10 CT01 1.201(3)
C10 C20 1.510(4)
C10 Ba1 2.996(3)
C11 H11A 0.9800
C11 H11B 0.9800
C11 H11C 0.9800
C12 H12A 0.9800
C12 H12B 0.9800
C12 H12C 0.9800
C13 H13A 0.9800
C13 H13B 0.9800
C13 H13C 0.9800
C14 H14A 0.9800
C14 H14B 0.9800
C14 H14C 0.9800
C15 H15A 0.9800
C15 H15B 0.9800
C15 H15C 0.9800
C16 H16A 0.9800
C16 H16B 0.9800
C16 H16C 0.9800
C17 H17A 0.9800
C17 H17B 0.9800
C17 H17C 0.9800
C18 H18A 0.9800
C18 H18B 0.9800
C18 H18C 0.9800
C19 H19A 0.9800
C19 H19B 0.9800
C19 H19C 0.9800
C20 H20A 0.9800
C20 H20B 0.9800
C20 H20C 0.9800
C21 N1 1.337(4)
C21 C22 1.377(5)
C21 H21 0.9500
C22 C23 1.379(5)
C22 H22 0.9500
C23 C24 1.375(5)
C23 H23 0.9500
C24 C25 1.392(4)
C24 H24 0.9500
C25 N1 1.353(4)
C25 C26 1.492(4)
C26 N2 1.346(4)
C26 C27 1.385(4)
C27 C28 1.379(5)
C27 H27 0.9500
C28 C29 1.370(5)
C28 H28 0.9500
C29 C30 1.373(5)
C29 H29 0.9500
C30 N2 1.336(4)
C30 H30 0.9500
CT01 Ba1 2.7192(9)
CT02 Ba1 2.7291(7)
N1 Ba1 2.886(3)
N2 Ba1 2.798(3)

loop_
_geom_torsion_atom_site_label_1
_geom_torsion_atom_site_label_2
_geom_torsion_atom_site_label_3
_geom_torsion_atom_site_label_4
_geom_torsion
C5 C1 C2 CT02 0.2(2)
C11 C1 C2 CT02 -179.1(3)
Ba1 C1 C2 CT02 71.60(12)
CT02 C1 C2 C3 0.3(2)
C5 C1 C2 C3 0.5(3)
C11 C1 C2 C3 -178.8(3)
Ba1 C1 C2 C3 71.9(2)
CT02 C1 C2 C12 -175.5(4)
C5 C1 C2 C12 -175.3(3)
C11 C1 C2 C12 5.4(5)
Ba1 C1 C2 C12 -103.9(3)
CT02 C1 C2 Ba1 -71.60(12)
C5 C1 C2 Ba1 -71.4(2)
C11 C1 C2 Ba1 109.3(3)
C1 C2 C3 CT02 -0.28(19)
C12 C2 C3 CT02 175.5(4)
Ba1 C2 C3 CT02 73.31(12)
CT02 C2 C3 C4 -0.24(19)
C1 C2 C3 C4 -0.5(3)
C12 C2 C3 C4 175.3(3)
Ba1 C2 C3 C4 73.1(2)
CT02 C2 C3 C13 177.6(4)
C1 C2 C3 C13 177.3(3)
C12 C2 C3 C13 -6.8(5)
Ba1 C2 C3 C13 -109.1(3)
CT02 C2 C3 Ba1 -73.31(12)
C1 C2 C3 Ba1 -73.6(2)
C12 C2 C3 Ba1 102.2(3)
C2 C3 C4 CT02 0.24(19)
C13 C3 C4 CT02 -177.6(4)
Ba1 C3 C4 CT02 70.96(12)
CT02 C3 C4 C5 0.1(2)
C2 C3 C4 C5 0.3(3)
C13 C3 C4 C5 -177.5(3)
Ba1 C3 C4 C5 71.1(2)
CT02 C3 C4 C14 178.5(4)
C2 C3 C4 C14 178.7(3)
C13 C3 C4 C14 0.9(5)
Ba1 C3 C4 C14 -110.6(3)
CT02 C3 C4 Ba1 -70.96(12)
C2 C3 C4 Ba1 -70.7(2)
C13 C3 C4 Ba1 111.4(3)
C2 C1 C5 CT02 -0.23(19)
C11 C1 C5 CT02 179.1(3)
Ba1 C1 C5 CT02 -68.18(12)
CT02 C1 C5 C4 -0.07(19)
C2 C1 C5 C4 -0.3(3)
C11 C1 C5 C4 179.0(3)
Ba1 C1 C5 C4 -68.3(2)
CT02 C1 C5 C15 -176.3(4)
C2 C1 C5 C15 -176.5(3)
C11 C1 C5 C15 2.8(5)
Ba1 C1 C5 C15 115.5(3)
CT02 C1 C5 Ba1 68.18(12)
C2 C1 C5 Ba1 68.0(2)
C11 C1 C5 Ba1 -112.7(3)
C3 C4 C5 CT02 -0.1(2)
C14 C4 C5 CT02 -178.5(4)
Ba1 C4 C5 CT02 68.03(12)
CT02 C4 C5 C1 0.07(19)
C3 C4 C5 C1 0.0(3)
C14 C4 C5 C1 -178.4(3)
Ba1 C4 C5 C1 68.1(2)
CT02 C4 C5 C15 176.2(4)
C3 C4 C5 C15 176.1(3)
C14 C4 C5 C15 -2.3(5)
Ba1 C4 C5 C15 -115.7(3)
CT02 C4 C5 Ba1 -68.03(12)
C3 C4 C5 Ba1 -68.1(2)
C14 C4 C5 Ba1 113.5(3)
C10 C6 C7 CT01 -0.18(18)
C16 C6 C7 CT01 179.3(3)
Ba1 C6 C7 CT01 -71.22(12)
CT01 C6 C7 C8 -0.30(18)
C10 C6 C7 C8 -0.5(3)
C16 C6 C7 C8 179.0(3)
Ba1 C6 C7 C8 -71.5(2)
CT01 C6 C7 C17 178.0(3)
C10 C6 C7 C17 177.8(3)
C16 C6 C7 C17 -2.7(5)
Ba1 C6 C7 C17 106.8(3)
CT01 C6 C7 Ba1 71.22(12)
C10 C6 C7 Ba1 71.0(2)
C16 C6 C7 Ba1 -109.5(3)
C6 C7 C8 CT01 0.30(18)
C17 C7 C8 CT01 -178.0(4)
Ba1 C7 C8 CT01 -71.40(11)
CT01 C7 C8 C9 0.31(19)
C6 C7 C8 C9 0.6(3)
C17 C7 C8 C9 -177.7(3)
Ba1 C7 C8 C9 -71.1(2)
CT01 C7 C8 C18 -176.3(3)
C6 C7 C8 C18 -176.0(3)
C17 C7 C8 C18 5.7(5)
Ba1 C7 C8 C18 112.3(3)
CT01 C7 C8 Ba1 71.40(11)
C6 C7 C8 Ba1 71.7(2)
C17 C7 C8 Ba1 -106.6(3)
C7 C8 C9 CT01 -0.31(19)
C18 C8 C9 CT01 176.4(3)
Ba1 C8 C9 CT01 -69.94(11)
CT01 C8 C9 C10 -0.19(18)
C7 C8 C9 C10 -0.5(3)
C18 C8 C9 C10 176.2(3)
Ba1 C8 C9 C10 -70.1(2)
CT01 C8 C9 C19 -178.5(4)
C7 C8 C9 C19 -178.8(3)
C18 C8 C9 C19 -2.1(5)
Ba1 C8 C9 C19 111.6(3)
CT01 C8 C9 Ba1 69.94(11)
C7 C8 C9 Ba1 69.6(2)
C18 C8 C9 Ba1 -113.6(3)
C7 C6 C10 CT01 0.18(18)
C16 C6 C10 CT01 -179.3(3)
Ba1 C6 C10 CT01 69.66(11)
CT01 C6 C10 C9 0.00(19)
C7 C6 C10 C9 0.2(3)
C16 C6 C10 C9 -179.3(3)
Ba1 C6 C10 C9 69.7(2)
CT01 C6 C10 C20 178.3(3)
C7 C6 C10 C20 178.5(3)
C16 C6 C10 C20 -1.0(5)
Ba1 C6 C10 C20 -112.0(3)
CT01 C6 C10 Ba1 -69.66(11)
C7 C6 C10 Ba1 -69.5(2)
C16 C6 C10 Ba1 111.1(3)
C8 C9 C10 CT01 0.19(19)
C19 C9 C10 CT01 178.5(4)
Ba1 C9 C10 CT01 -69.10(11)
CT01 C9 C10 C6 0.00(19)
C8 C9 C10 C6 0.2(3)
C19 C9 C10 C6 178.5(3)
Ba1 C9 C10 C6 -69.1(2)
CT01 C9 C10 C20 -178.3(3)
C8 C9 C10 C20 -178.1(3)
C19 C9 C10 C20 0.2(5)
Ba1 C9 C10 C20 112.6(3)
CT01 C9 C10 Ba1 69.10(11)
C8 C9 C10 Ba1 69.3(2)
C19 C9 C10 Ba1 -112.4(3)
N1 C21 C22 C23 1.5(5)
C21 C22 C23 C24 -1.0(5)
C22 C23 C24 C25 0.0(5)
C23 C24 C25 N1 0.8(5)
C23 C24 C25 C26 -178.4(3)
N1 C25 C26 N2 -1.7(4)
C24 C25 C26 N2 177.5(3)
N1 C25 C26 C27 179.7(3)
C24 C25 C26 C27 -1.1(4)
N2 C26 C27 C28 0.2(5)
C25 C26 C27 C28 178.7(3)
C26 C27 C28 C29 -0.5(5)
C27 C28 C29 C30 0.4(6)
C28 C29 C30 N2 0.0(6)
C6 C10 CT01 C7 -0.3(4)
C9 C10 CT01 C7 179.6(3)
C20 C10 CT01 C7 -99(13)
Ba1 C10 CT01 C7 89.0(3)
C6 C10 CT01 C8 179.6(3)
C9 C10 CT01 C8 -0.4(4)
C20 C10 CT01 C8 81(13)
Ba1 C10 CT01 C8 -91.0(3)
C6 C10 CT01 C9 180.0(2)
C20 C10 CT01 C9 81(13)
Ba1 C10 CT01 C9 -90.61(15)
C9 C10 CT01 C6 180.0(2)
C20 C10 CT01 C6 -99(13)
Ba1 C10 CT01 C6 89.38(15)
C6 C10 CT01 Ba1 -89.38(15)
C9 C10 CT01 Ba1 90.61(15)
C20 C10 CT01 Ba1 17E1(10)
C8 C7 CT01 C10 180.0(3)
C6 C7 CT01 C10 0.3(4)
C17 C7 CT01 C10 -75(11)
Ba1 C7 CT01 C10 -90.0(3)
C6 C7 CT01 C8 -179.6(2)
C17 C7 CT01 C8 105(11)
Ba1 C7 CT01 C8 90.05(15)
C8 C7 CT01 C9 -0.6(4)
C6 C7 CT01 C9 179.8(3)
C17 C7 CT01 C9 105(10)
Ba1 C7 CT01 C9 89.5(3)
C8 C7 CT01 C6 179.6(2)
C17 C7 CT01 C6 -75(10)
Ba1 C7 CT01 C6 -90.31(15)
C8 C7 CT01 Ba1 -90.05(15)
C6 C7 CT01 Ba1 90.31(15)
C17 C7 CT01 Ba1 15(10)
C9 C8 CT01 C10 0.4(4)
C7 C8 CT01 C10 -180.0(3)
C18 C8 CT01 C10 -76(6)
Ba1 C8 CT01 C10 91.5(3)
C9 C8 CT01 C7 -179.6(2)
C18 C8 CT01 C7 104(6)
Ba1 C8 CT01 C7 -88.48(15)
C7 C8 CT01 C9 179.6(2)
C18 C8 CT01 C9 -77(6)
Ba1 C8 CT01 C9 91.16(15)
C9 C8 CT01 C6 179.8(3)
C7 C8 CT01 C6 -0.6(4)
C18 C8 CT01 C6 103(6)
Ba1 C8 CT01 C6 -89.1(3)
C9 C8 CT01 Ba1 -91.16(15)
C7 C8 CT01 Ba1 88.48(15)
C18 C8 CT01 Ba1 -168(6)
C8 C9 CT01 C10 -179.8(2)
C19 C9 CT01 C10 -77(13)
Ba1 C9 CT01 C10 91.00(15)
C8 C9 CT01 C7 0.6(4)
C10 C9 CT01 C7 -179.6(3)
C19 C9 CT01 C7 103(13)
Ba1 C9 CT01 C7 -88.6(3)
C10 C9 CT01 C8 179.8(2)
C19 C9 CT01 C8 103(13)
Ba1 C9 CT01 C8 -89.22(15)
C8 C9 CT01 C6 -179.8(3)
C10 C9 CT01 C6 0.0(4)
C19 C9 CT01 C6 -77(13)
Ba1 C9 CT01 C6 91.0(3)
C8 C9 CT01 Ba1 89.22(15)
C10 C9 CT01 Ba1 -91.00(15)
C19 C9 CT01 Ba1 -17E1(10)
C7 C6 CT01 C10 -179.8(2)
C16 C6 CT01 C10 5E1(2)
Ba1 C6 CT01 C10 -91.38(15)
C10 C6 CT01 C7 179.8(2)
C16 C6 CT01 C7 -13E1(2)
Ba1 C6 CT01 C7 88.40(15)
C10 C6 CT01 C8 -179.6(3)
C7 C6 CT01 C8 0.6(4)
C16 C6 CT01 C8 -13E1(2)
Ba1 C6 CT01 C8 89.0(3)
C10 C6 CT01 C9 0.0(4)
C7 C6 CT01 C9 -179.8(3)
C16 C6 CT01 C9 5E1(2)
Ba1 C6 CT01 C9 -91.4(3)
C10 C6 CT01 Ba1 91.38(15)
C7 C6 CT01 Ba1 -88.40(15)
C16 C6 CT01 Ba1 14E1(2)
C3 C4 CT02 C1 179.7(3)
C5 C4 CT02 C1 -0.1(4)
C14 C4 CT02 C1 59(14)
Ba1 C4 CT02 C1 -93.1(3)
C3 C4 CT02 C2 -0.5(4)
C5 C4 CT02 C2 179.7(3)
C14 C4 CT02 C2 -121(14)
Ba1 C4 CT02 C2 86.7(3)
C3 C4 CT02 C5 179.9(2)
C14 C4 CT02 C5 59(14)
Ba1 C4 CT02 C5 -92.97(16)
C5 C4 CT02 C3 -179.9(2)
C14 C4 CT02 C3 -121(14)
Ba1 C4 CT02 C3 87.14(16)
C3 C4 CT02 Ba1 -87.14(16)
C5 C4 CT02 Ba1 92.97(16)
C14 C4 CT02 Ba1 152(14)
C5 C1 CT02 C4 0.1(4)
C2 C1 CT02 C4 179.9(3)
C11 C1 CT02 C4 -10E1(3)
Ba1 C1 CT02 C4 93.2(3)
C5 C1 CT02 C2 -179.7(2)
C11 C1 CT02 C2 9E1(3)
Ba1 C1 CT02 C2 -86.63(16)
C2 C1 CT02 C5 179.7(2)
C11 C1 CT02 C5 -10E1(3)
Ba1 C1 CT02 C5 93.10(16)
C5 C1 CT02 C3 179.7(3)
C2 C1 CT02 C3 -0.5(4)
C11 C1 CT02 C3 8E1(3)
Ba1 C1 CT02 C3 -87.2(3)
C5 C1 CT02 Ba1 -93.10(16)
C2 C1 CT02 Ba1 86.63(16)
C11 C1 CT02 Ba1 17E1(10)
C1 C2 CT02 C4 -179.9(3)
C3 C2 CT02 C4 0.5(4)
C12 C2 CT02 C4 -87(6)
Ba1 C2 CT02 C4 -88.1(3)
C3 C2 CT02 C1 -179.7(2)
C12 C2 CT02 C1 93(6)
Ba1 C2 CT02 C1 91.82(16)
C1 C2 CT02 C5 -0.4(4)
C3 C2 CT02 C5 179.9(3)
C12 C2 CT02 C5 93(6)
Ba1 C2 CT02 C5 91.4(3)
C1 C2 CT02 C3 179.7(2)
C12 C2 CT02 C3 -87(6)
Ba1 C2 CT02 C3 -88.51(16)
C1 C2 CT02 Ba1 -91.82(15)
C3 C2 CT02 Ba1 88.51(16)
C12 C2 CT02 Ba1 2(6)
C1 C5 CT02 C4 -179.9(2)
C15 C5 CT02 C4 -99(7)
Ba1 C5 CT02 C4 90.28(16)
C4 C5 CT02 C1 179.9(2)
C15 C5 CT02 C1 81(7)
Ba1 C5 CT02 C1 -89.81(16)
C1 C5 CT02 C2 0.4(4)
C4 C5 CT02 C2 -179.7(3)
C15 C5 CT02 C2 82(7)
Ba1 C5 CT02 C2 -89.4(3)
C1 C5 CT02 C3 -179.7(3)
C4 C5 CT02 C3 0.2(4)
C15 C5 CT02 C3 -99(7)
Ba1 C5 CT02 C3 90.5(3)
C1 C5 CT02 Ba1 89.81(16)
C4 C5 CT02 Ba1 -90.28(16)
C15 C5 CT02 Ba1 171(7)
C2 C3 CT02 C4 -179.7(2)
C13 C3 CT02 C4 97(11)
Ba1 C3 CT02 C4 -92.07(16)
C4 C3 CT02 C1 -179.7(3)
C2 C3 CT02 C1 0.5(4)
C13 C3 CT02 C1 -83(11)
Ba1 C3 CT02 C1 88.2(3)
C4 C3 CT02 C2 179.7(2)
C13 C3 CT02 C2 -84(11)
Ba1 C3 CT02 C2 87.65(16)
C4 C3 CT02 C5 -0.2(4)
C2 C3 CT02 C5 -179.9(3)
C13 C3 CT02 C5 96(11)
Ba1 C3 CT02 C5 -92.3(3)
C4 C3 CT02 Ba1 92.07(16)
C2 C3 CT02 Ba1 -87.65(16)
C13 C3 CT02 Ba1 -17E1(10)
C22 C21 N1 C25 -0.8(5)
C22 C21 N1 Ba1 167.2(3)
C24 C25 N1 C21 -0.4(4)
C26 C25 N1 C21 178.9(3)
C24 C25 N1 Ba1 -168.0(2)
C26 C25 N1 Ba1 11.2(3)
C29 C30 N2 C26 -0.3(5)
C29 C30 N2 Ba1 -170.6(3)
C27 C26 N2 C30 0.2(4)
C25 C26 N2 C30 -178.4(3)
C27 C26 N2 Ba1 169.3(2)
C25 C26 N2 Ba1 -9.3(4)
C10 CT01 Ba1 CT02 -134.72(14)
C7 CT01 Ba1 CT02 81.37(14)
C8 CT01 Ba1 CT02 9.20(14)
C9 CT01 Ba1 CT02 -62.52(14)
C6 CT01 Ba1 CT02 153.47(14)
C10 CT01 Ba1 N2 -1.50(15)
C7 CT01 Ba1 N2 -145.41(15)
C8 CT01 Ba1 N2 142.42(15)
C9 CT01 Ba1 N2 70.70(15)
C6 CT01 Ba1 N2 -73.31(15)
C10 CT01 Ba1 N1 59.34(15)
C7 CT01 Ba1 N1 -84.57(15)
C8 CT01 Ba1 N1 -156.74(15)
C9 CT01 Ba1 N1 131.54(15)
C6 CT01 Ba1 N1 -12.47(15)
C10 CT01 Ba1 C2 -174.49(17)
C7 CT01 Ba1 C2 41.60(17)
C8 CT01 Ba1 C2 -30.57(18)
C9 CT01 Ba1 C2 -102.29(17)
C6 CT01 Ba1 C2 113.70(18)
C10 CT01 Ba1 C3 -152.75(16)
C7 CT01 Ba1 C3 63.34(16)
C8 CT01 Ba1 C3 -8.83(16)
C9 CT01 Ba1 C3 -80.55(16)
C6 CT01 Ba1 C3 135.44(16)
C10 CT01 Ba1 C7 143.91(19)
C8 CT01 Ba1 C7 -72.17(19)
C9 CT01 Ba1 C7 -143.89(19)
C6 CT01 Ba1 C7 72.1(2)
C10 CT01 Ba1 C8 -143.9(2)
C7 CT01 Ba1 C8 72.17(19)
C9 CT01 Ba1 C8 -71.72(19)
C6 CT01 Ba1 C8 144.3(2)
C10 CT01 Ba1 C6 71.8(2)
C7 CT01 Ba1 C6 -72.1(2)
C8 CT01 Ba1 C6 -144.3(2)
C9 CT01 Ba1 C6 144.01(19)
C10 CT01 Ba1 C9 -72.20(19)
C7 CT01 Ba1 C9 143.89(19)
C8 CT01 Ba1 C9 71.72(19)
C6 CT01 Ba1 C9 -144.01(19)
C10 CT01 Ba1 C1 -127.7(3)
C7 CT01 Ba1 C1 88.4(3)
C8 CT01 Ba1 C1 16.2(3)
C9 CT01 Ba1 C1 -55.5(3)
C6 CT01 Ba1 C1 160.5(3)
C7 CT01 Ba1 C10 -143.9(2)
C8 CT01 Ba1 C10 143.9(2)
C9 CT01 Ba1 C10 72.20(19)
C6 CT01 Ba1 C10 -71.8(2)
C4 CT02 Ba1 CT01 31.32(17)
C1 CT02 Ba1 CT01 175.20(17)
C2 CT02 Ba1 CT01 -112.71(16)
C5 CT02 Ba1 CT01 103.52(16)
C3 CT02 Ba1 CT01 -40.52(16)
C4 CT02 Ba1 N2 -103.82(18)
C1 CT02 Ba1 N2 40.05(18)
C2 CT02 Ba1 N2 112.15(17)
C5 CT02 Ba1 N2 -31.62(17)
C3 CT02 Ba1 N2 -175.66(16)
C4 CT02 Ba1 N1 -161.93(18)
C1 CT02 Ba1 N1 -18.05(18)
C2 CT02 Ba1 N1 54.04(17)
C5 CT02 Ba1 N1 -89.73(17)
C3 CT02 Ba1 N1 126.23(17)
C4 CT02 Ba1 C2 144.0(2)
C1 CT02 Ba1 C2 -72.1(2)
C5 CT02 Ba1 C2 -143.8(2)
C3 CT02 Ba1 C2 72.2(2)
C4 CT02 Ba1 C3 71.8(2)
C1 CT02 Ba1 C3 -144.3(2)
C2 CT02 Ba1 C3 -72.2(2)
C5 CT02 Ba1 C3 144.0(2)
C4 CT02 Ba1 C7 64.25(19)
C1 CT02 Ba1 C7 -151.87(19)
C2 CT02 Ba1 C7 -79.77(18)
C5 CT02 Ba1 C7 136.46(18)
C3 CT02 Ba1 C7 -7.58(17)
C4 CT02 Ba1 C8 35.50(18)
C1 CT02 Ba1 C8 179.38(18)
C2 CT02 Ba1 C8 -108.53(17)
C5 CT02 Ba1 C8 107.71(17)
C3 CT02 Ba1 C8 -36.33(17)
C4 CT02 Ba1 C6 63.0(2)
C1 CT02 Ba1 C6 -153.2(2)
C2 CT02 Ba1 C6 -81.1(2)
C5 CT02 Ba1 C6 135.2(2)
C3 CT02 Ba1 C6 -8.9(2)
C4 CT02 Ba1 C9 5.00(18)
C1 CT02 Ba1 C9 148.87(18)
C2 CT02 Ba1 C9 -139.03(17)
C5 CT02 Ba1 C9 77.20(17)
C3 CT02 Ba1 C9 -66.84(17)
C4 CT02 Ba1 C1 -143.9(2)
C2 CT02 Ba1 C1 72.1(2)
C5 CT02 Ba1 C1 -71.7(2)
C3 CT02 Ba1 C1 144.3(2)
C4 CT02 Ba1 C10 -6.9(2)
C1 CT02 Ba1 C10 136.9(2)
C2 CT02 Ba1 C10 -151.0(2)
C5 CT02 Ba1 C10 65.3(2)
C3 CT02 Ba1 C10 -78.8(2)
C30 N2 Ba1 CT01 -73.0(2)
C26 N2 Ba1 CT01 117.5(2)
C30 N2 Ba1 CT02 79.0(2)
C26 N2 Ba1 CT02 -90.4(2)
C30 N2 Ba1 N1 179.6(3)
C26 N2 Ba1 N1 10.2(2)
C30 N2 Ba1 C2 102.6(2)
C26 N2 Ba1 C2 -66.8(2)
C30 N2 Ba1 C3 76.9(3)
C26 N2 Ba1 C3 -92.5(2)
C30 N2 Ba1 C7 -89.9(3)
C26 N2 Ba1 C7 100.7(2)
C30 N2 Ba1 C8 -55.3(3)
C26 N2 Ba1 C8 135.3(2)
C30 N2 Ba1 C6 -96.3(2)
C26 N2 Ba1 C6 94.2(2)
C30 N2 Ba1 C9 -50.4(2)
C26 N2 Ba1 C9 140.2(2)
C30 N2 Ba1 C1 94.1(2)
C26 N2 Ba1 C1 -75.3(2)
C30 N2 Ba1 C10 -73.6(2)
C26 N2 Ba1 C10 116.9(2)
C21 N1 Ba1 CT01 85.7(2)
C25 N1 Ba1 CT01 -106.9(2)
C21 N1 Ba1 CT02 -85.2(2)
C25 N1 Ba1 CT02 82.2(2)
C21 N1 Ba1 N2 -178.1(3)
C25 N1 Ba1 N2 -10.7(2)
C21 N1 Ba1 C2 -65.8(2)
C25 N1 Ba1 C2 101.6(2)
C21 N1 Ba1 C3 -63.3(3)
C25 N1 Ba1 C3 104.1(2)
C21 N1 Ba1 C7 60.1(2)
C25 N1 Ba1 C7 -132.5(2)
C21 N1 Ba1 C8 72.5(3)
C25 N1 Ba1 C8 -120.1(2)
C21 N1 Ba1 C6 80.6(2)
C25 N1 Ba1 C6 -111.9(2)
C21 N1 Ba1 C9 108.2(2)
C25 N1 Ba1 C9 -84.4(2)
C21 N1 Ba1 C1 -92.4(2)
C25 N1 Ba1 C1 75.0(2)
C21 N1 Ba1 C10 106.2(2)
C25 N1 Ba1 C10 -86.4(2)
CT02 C2 Ba1 CT01 99.23(17)
C1 C2 Ba1 CT01 154.51(14)
C3 C2 Ba1 CT01 42.8(2)
C12 C2 Ba1 CT01 -80.7(3)
C1 C2 Ba1 CT02 55.27(19)
C3 C2 Ba1 CT02 -56.39(18)
C12 C2 Ba1 CT02 -179.9(4)
CT02 C2 Ba1 N2 -73.73(16)
C1 C2 Ba1 N2 -18.5(2)
C3 C2 Ba1 N2 -130.12(19)
C12 C2 Ba1 N2 106.4(3)
CT02 C2 Ba1 N1 -128.34(15)
C1 C2 Ba1 N1 -73.06(18)
C3 C2 Ba1 N1 175.3(2)
C12 C2 Ba1 N1 51.8(3)
CT02 C2 Ba1 C3 56.39(18)
C1 C2 Ba1 C3 111.7(3)
C12 C2 Ba1 C3 -123.5(4)
CT02 C2 Ba1 C7 118.30(15)
C1 C2 Ba1 C7 173.57(17)
C3 C2 Ba1 C7 61.9(2)
C12 C2 Ba1 C7 -61.6(3)
CT02 C2 Ba1 C8 85.13(17)
C1 C2 Ba1 C8 140.40(17)
C3 C2 Ba1 C8 28.7(2)
C12 C2 Ba1 C8 -94.8(3)
CT02 C2 Ba1 C6 141.68(14)
C1 C2 Ba1 C6 -163.05(17)
C3 C2 Ba1 C6 85.3(2)
C12 C2 Ba1 C6 -38.2(3)
CT02 C2 Ba1 C9 59.4(2)
C1 C2 Ba1 C9 114.6(2)
C3 C2 Ba1 C9 3.0(3)
C12 C2 Ba1 C9 -120.5(3)
CT02 C2 Ba1 C1 -55.27(19)
C3 C2 Ba1 C1 -111.7(3)
C12 C2 Ba1 C1 124.8(3)
CT02 C2 Ba1 C10 89.3(4)
C1 C2 Ba1 C10 144.6(4)
C3 C2 Ba1 C10 32.9(5)
C12 C2 Ba1 C10 -90.6(4)
CT02 C3 Ba1 CT01 151.48(11)
C4 C3 Ba1 CT01 96.31(19)
C2 C3 Ba1 CT01 -152.16(17)
C13 C3 Ba1 CT01 -28.8(3)
C4 C3 Ba1 CT02 -55.17(19)
C2 C3 Ba1 CT02 56.36(19)
C13 C3 Ba1 CT02 179.7(4)
CT02 C3 Ba1 N2 5.2(2)
C4 C3 Ba1 N2 -50.0(2)
C2 C3 Ba1 N2 61.5(2)
C13 C3 Ba1 N2 -175.1(2)
CT02 C3 Ba1 N1 -61.69(17)
C4 C3 Ba1 N1 -116.86(18)
C2 C3 Ba1 N1 -5.3(2)
C13 C3 Ba1 N1 118.0(3)
CT02 C3 Ba1 C2 -56.36(19)
C4 C3 Ba1 C2 -111.5(3)
C13 C3 Ba1 C2 123.3(4)
CT02 C3 Ba1 C7 174.08(14)
C4 C3 Ba1 C7 118.91(19)
C2 C3 Ba1 C7 -129.56(19)
C13 C3 Ba1 C7 -6.2(3)
CT02 C3 Ba1 C8 147.88(15)
C4 C3 Ba1 C8 92.71(19)
C2 C3 Ba1 C8 -155.76(19)
C13 C3 Ba1 C8 -32.4(3)
CT02 C3 Ba1 C6 175.60(11)
C4 C3 Ba1 C6 120.43(19)
C2 C3 Ba1 C6 -128.04(19)
C13 C3 Ba1 C6 -4.7(3)
CT02 C3 Ba1 C9 125.65(14)
C4 C3 Ba1 C9 70.5(2)
C2 C3 Ba1 C9 -177.99(18)
C13 C3 Ba1 C9 -54.7(3)
CT02 C3 Ba1 C1 -19.15(12)
C4 C3 Ba1 C1 -74.3(2)
C2 C3 Ba1 C1 37.21(18)
C13 C3 Ba1 C1 160.5(3)
CT02 C3 Ba1 C10 134.67(14)
C4 C3 Ba1 C10 79.5(2)
C2 C3 Ba1 C10 -168.97(18)
C13 C3 Ba1 C10 -45.7(3)
C8 C7 Ba1 CT01 56.06(16)
C6 C7 Ba1 CT01 -56.19(16)
C17 C7 Ba1 CT01 -179.5(3)
CT01 C7 Ba1 CT02 -122.84(11)
C8 C7 Ba1 CT02 -66.78(18)
C6 C7 Ba1 CT02 -179.03(13)
C17 C7 Ba1 CT02 57.6(2)
CT01 C7 Ba1 N2 42.46(17)
C8 C7 Ba1 N2 98.52(18)
C6 C7 Ba1 N2 -13.7(2)
C17 C7 Ba1 N2 -137.1(2)
CT01 C7 Ba1 N1 105.04(13)
C8 C7 Ba1 N1 161.10(16)
C6 C7 Ba1 N1 48.85(18)
C17 C7 Ba1 N1 -74.5(2)
CT01 C7 Ba1 C2 -151.85(12)
C8 C7 Ba1 C2 -95.79(18)
C6 C7 Ba1 C2 151.96(16)
C17 C7 Ba1 C2 28.6(2)
CT01 C7 Ba1 C3 -126.10(13)
C8 C7 Ba1 C3 -70.04(18)
C6 C7 Ba1 C3 177.71(17)
C17 C7 Ba1 C3 54.4(2)
CT01 C7 Ba1 C8 -56.06(16)
C6 C7 Ba1 C8 -112.3(2)
C17 C7 Ba1 C8 124.4(3)
CT01 C7 Ba1 C6 56.19(16)
C8 C7 Ba1 C6 112.3(2)
C17 C7 Ba1 C6 -123.3(3)
CT01 C7 Ba1 C9 -19.48(11)
C8 C7 Ba1 C9 36.58(16)
C6 C7 Ba1 C9 -75.67(18)
C17 C7 Ba1 C9 161.0(3)
CT01 C7 Ba1 C1 -145.72(15)
C8 C7 Ba1 C1 -89.7(2)
C6 C7 Ba1 C1 158.10(18)
C17 C7 Ba1 C1 34.8(3)
CT01 C7 Ba1 C10 19.40(11)
C8 C7 Ba1 C10 75.46(18)
C6 C7 Ba1 C10 -36.79(16)
C17 C7 Ba1 C10 -160.1(3)
C9 C8 Ba1 CT01 56.19(16)
C7 C8 Ba1 CT01 -56.65(16)
C18 C8 Ba1 CT01 179.3(3)
CT01 C8 Ba1 CT02 -173.48(10)
C9 C8 Ba1 CT02 -117.30(15)
C7 C8 Ba1 CT02 129.87(15)
C18 C8 Ba1 CT02 5.8(2)
CT01 C8 Ba1 N2 -45.74(18)
C9 C8 Ba1 N2 10.4(2)
C7 C8 Ba1 N2 -102.39(18)
C18 C8 Ba1 N2 133.5(2)
CT01 C8 Ba1 N1 30.91(19)
C9 C8 Ba1 N1 87.09(19)
C7 C8 Ba1 N1 -25.7(2)
C18 C8 Ba1 N1 -149.8(2)
CT01 C8 Ba1 C2 159.24(12)
C9 C8 Ba1 C2 -144.58(16)
C7 C8 Ba1 C2 102.59(17)
C18 C8 Ba1 C2 -21.5(3)
CT01 C8 Ba1 C3 172.35(14)
C9 C8 Ba1 C3 -131.46(17)
C7 C8 Ba1 C3 115.70(17)
C18 C8 Ba1 C3 -8.4(2)
CT01 C8 Ba1 C7 56.65(16)
C9 C8 Ba1 C7 112.8(2)
C18 C8 Ba1 C7 -124.1(3)
CT01 C8 Ba1 C6 19.45(11)
C9 C8 Ba1 C6 75.64(18)
C7 C8 Ba1 C6 -37.20(16)
C18 C8 Ba1 C6 -161.3(3)
CT01 C8 Ba1 C9 -56.19(16)
C7 C8 Ba1 C9 -112.8(2)
C18 C8 Ba1 C9 123.1(3)
CT01 C8 Ba1 C1 -173.09(12)
C9 C8 Ba1 C1 -116.91(19)
C7 C8 Ba1 C1 130.26(18)
C18 C8 Ba1 C1 6.2(3)
CT01 C8 Ba1 C10 -19.45(11)
C9 C8 Ba1 C10 36.74(16)
C7 C8 Ba1 C10 -76.10(18)
C18 C8 Ba1 C10 159.8(3)
C10 C6 Ba1 CT01 -55.78(16)
C7 C6 Ba1 CT01 56.60(17)
C16 C6 Ba1 CT01 -179.5(3)
CT01 C6 Ba1 CT02 -54.5(3)
C10 C6 Ba1 CT02 -110.30(19)
C7 C6 Ba1 CT02 2.1(3)
C16 C6 Ba1 CT02 125.9(2)
CT01 C6 Ba1 N2 112.28(14)
C10 C6 Ba1 N2 56.50(17)
C7 C6 Ba1 N2 168.88(17)
C16 C6 Ba1 N2 -67.3(2)
CT01 C6 Ba1 N1 168.61(14)
C10 C6 Ba1 N1 112.83(16)
C7 C6 Ba1 N1 -134.78(17)
C16 C6 Ba1 N1 -10.9(2)
CT01 C6 Ba1 C2 -101.64(18)
C10 C6 Ba1 C2 -157.42(16)
C7 C6 Ba1 C2 -45.0(2)
C16 C6 Ba1 C2 78.8(3)
CT01 C6 Ba1 C3 -59.72(19)
C10 C6 Ba1 C3 -115.50(17)
C7 C6 Ba1 C3 -3.1(2)
C16 C6 Ba1 C3 120.7(2)
CT01 C6 Ba1 C7 -56.60(17)
C10 C6 Ba1 C7 -112.4(2)
C16 C6 Ba1 C7 123.9(3)
CT01 C6 Ba1 C8 -19.41(11)
C10 C6 Ba1 C8 -75.19(17)
C7 C6 Ba1 C8 37.19(16)
C16 C6 Ba1 C8 161.1(3)
CT01 C6 Ba1 C9 19.46(11)
C10 C6 Ba1 C9 -36.32(15)
C7 C6 Ba1 C9 76.06(18)
C16 C6 Ba1 C9 -160.1(3)
CT01 C6 Ba1 C1 -149.8(4)
C10 C6 Ba1 C1 154.4(4)
C7 C6 Ba1 C1 -93.2(5)
C16 C6 Ba1 C1 30.7(6)
CT01 C6 Ba1 C10 55.78(16)
C7 C6 Ba1 C10 112.4(2)
C16 C6 Ba1 C10 -123.7(3)
C8 C9 Ba1 CT01 -56.89(16)
C10 C9 Ba1 CT01 56.00(16)
C19 C9 Ba1 CT01 179.7(3)
CT01 C9 Ba1 CT02 135.92(10)
C8 C9 Ba1 CT02 79.03(17)
C10 C9 Ba1 CT02 -168.08(14)
C19 C9 Ba1 CT02 -44.4(2)
CT01 C9 Ba1 N2 -114.55(13)
C8 C9 Ba1 N2 -171.44(16)
C10 C9 Ba1 N2 -58.55(18)
C19 C9 Ba1 N2 65.2(2)
CT01 C9 Ba1 N1 -60.22(16)
C8 C9 Ba1 N1 -117.11(17)
C10 C9 Ba1 N1 -4.2(2)
C19 C9 Ba1 N1 119.5(2)
CT01 C9 Ba1 C2 109.99(16)
C8 C9 Ba1 C2 53.1(2)
C10 C9 Ba1 C2 165.99(17)
C19 C9 Ba1 C2 -70.3(3)
CT01 C9 Ba1 C3 111.52(14)
C8 C9 Ba1 C3 54.63(19)
C10 C9 Ba1 C3 167.52(17)
C19 C9 Ba1 C3 -68.8(2)
CT01 C9 Ba1 C7 19.78(11)
C8 C9 Ba1 C7 -37.10(16)
C10 C9 Ba1 C7 75.79(18)
C19 C9 Ba1 C7 -160.5(3)
CT01 C9 Ba1 C8 56.89(16)
C10 C9 Ba1 C8 112.9(2)
C19 C9 Ba1 C8 -123.4(3)
CT01 C9 Ba1 C6 -19.66(11)
C8 C9 Ba1 C6 -76.55(18)
C10 C9 Ba1 C6 36.34(16)
C19 C9 Ba1 C6 160.0(3)
CT01 C9 Ba1 C1 156.97(13)
C8 C9 Ba1 C1 100.1(2)
C10 C9 Ba1 C1 -147.03(17)
C19 C9 Ba1 C1 -23.3(3)
CT01 C9 Ba1 C10 -56.00(16)
C8 C9 Ba1 C10 -112.9(2)
C19 C9 Ba1 C10 123.7(3)
CT02 C1 Ba1 CT01 -11.2(4)
C5 C1 Ba1 CT01 44.7(4)
C2 C1 Ba1 CT01 -68.6(3)
C11 C1 Ba1 CT01 168.9(2)
C5 C1 Ba1 CT02 55.89(18)
C2 C1 Ba1 CT02 -57.43(18)
C11 C1 Ba1 CT02 -179.9(4)
CT02 C1 Ba1 N2 -140.24(17)
C5 C1 Ba1 N2 -84.4(2)
C2 C1 Ba1 N2 162.32(19)
C11 C1 Ba1 N2 39.9(3)
CT02 C1 Ba1 N1 162.34(17)
C5 C1 Ba1 N1 -141.8(2)
C2 C1 Ba1 N1 104.91(19)
C11 C1 Ba1 N1 -17.5(3)
CT02 C1 Ba1 C2 57.43(18)
C5 C1 Ba1 C2 113.3(3)
C11 C1 Ba1 C2 -122.4(4)
CT02 C1 Ba1 C3 19.66(13)
C5 C1 Ba1 C3 75.6(2)
C2 C1 Ba1 C3 -37.77(17)
C11 C1 Ba1 C3 -160.2(3)
CT02 C1 Ba1 C7 46.4(3)
C5 C1 Ba1 C7 102.2(2)
C2 C1 Ba1 C7 -11.1(3)
C11 C1 Ba1 C7 -133.5(3)
CT02 C1 Ba1 C8 -0.9(3)
C5 C1 Ba1 C8 55.0(3)
C2 C1 Ba1 C8 -58.3(2)
C11 C1 Ba1 C8 179.2(2)
CT02 C1 Ba1 C6 120.2(4)
C5 C1 Ba1 C6 176.1(4)
C2 C1 Ba1 C6 62.8(5)
C11 C1 Ba1 C6 -59.7(6)
CT02 C1 Ba1 C9 -46.4(3)
C5 C1 Ba1 C9 9.4(3)
C2 C1 Ba1 C9 -103.9(2)
C11 C1 Ba1 C9 133.7(3)
CT02 C1 Ba1 C10 -98.5(3)
C5 C1 Ba1 C10 -42.6(4)
C2 C1 Ba1 C10 -156.0(2)
C11 C1 Ba1 C10 81.6(4)
C6 C10 Ba1 CT01 57.19(17)
C9 C10 Ba1 CT01 -56.53(16)
C20 C10 Ba1 CT01 -179.8(3)
CT01 C10 Ba1 CT02 77.78(19)
C6 C10 Ba1 CT02 134.97(15)
C9 C10 Ba1 CT02 21.3(2)
C20 C10 Ba1 CT02 -102.0(2)
CT01 C10 Ba1 N2 178.56(15)
C6 C10 Ba1 N2 -124.25(17)
C9 C10 Ba1 N2 122.03(18)
C20 C10 Ba1 N2 -1.2(2)
CT01 C10 Ba1 N1 -126.85(13)
C6 C10 Ba1 N1 -69.66(16)
C9 C10 Ba1 N1 176.62(16)
C20 C10 Ba1 N1 53.4(2)
CT01 C10 Ba1 C2 14.7(5)
C6 C10 Ba1 C2 71.9(4)
C9 C10 Ba1 C2 -41.8(5)
C20 C10 Ba1 C2 -165.0(3)
CT01 C10 Ba1 C3 38.4(2)
C6 C10 Ba1 C3 95.6(2)
C9 C10 Ba1 C3 -18.1(2)
C20 C10 Ba1 C3 -141.4(2)
CT01 C10 Ba1 C7 -19.83(11)
C6 C10 Ba1 C7 37.36(16)
C9 C10 Ba1 C7 -76.36(18)
C20 C10 Ba1 C7 160.4(3)
CT01 C10 Ba1 C8 19.74(11)
C6 C10 Ba1 C8 76.93(17)
C9 C10 Ba1 C8 -36.79(16)
C20 C10 Ba1 C8 -160.0(3)
CT01 C10 Ba1 C6 -57.19(17)
C9 C10 Ba1 C6 -113.7(2)
C20 C10 Ba1 C6 123.0(3)
CT01 C10 Ba1 C9 56.53(16)
C6 C10 Ba1 C9 113.7(2)
C20 C10 Ba1 C9 -123.2(3)
CT01 C10 Ba1 C1 137.1(2)
C6 C10 Ba1 C1 -165.7(2)
C9 C10 Ba1 C1 80.5(3)
C20 C10 Ba1 C1 -42.7(4)
